data_7212841
loop_
_publ_author_name
'Najar, Adel M.'
'Tidmarsh, Ian S.'
'Ward, Michael D.'

_publ_section_title
;
 Lead(ii) complexes of bis- and tris-bidentate compartmental ligands based
 on pyridyl-pyrazole and pyridyl-triazole fragments: coordination networks
 and a discrete dimeric box
;
_journal_issue 11
_journal_name_full CrystEngComm
_journal_page_first 3642
_journal_paper_doi 10.1039/c0ce00176g
_journal_volume 12
_journal_year 2010
_chemical_formula_sum 'C38 H33 Cl2 N10 O8 Pb'
_chemical_formula_weight 1035.83
_chemical_name_systematic
;
?
;
_space_group_IT_number 15
_symmetry_cell_setting monoclinic
_symmetry_space_group_name_Hall '-C 2yc'
_symmetry_space_group_name_H-M 'C 1 2/c 1'
_atom_sites_solution_hydrogens geom
_atom_sites_solution_primary direct
_atom_sites_solution_secondary difmap
_audit_creation_method SHELXL-97
_cell_angle_alpha 90.00
_cell_angle_beta 92.690(3)
_cell_angle_gamma 90.00
_cell_formula_units_Z 8
_cell_length_a 19.6201(7)
_cell_length_b 19.7818(7)
_cell_length_c 21.6058(8)
_cell_measurement_reflns_used 9888
_cell_measurement_temperature 150(2)
_cell_measurement_theta_max 23.29
_cell_measurement_theta_min 2.27
_cell_volume 8376.4(5)
_computing_cell_refinement 'Bruker SAINT'
_computing_data_collection 'Bruker APEX2'
_computing_data_reduction 'Bruker SAINT'
_computing_molecular_graphics 'Bruker SHELXTL'
_computing_publication_material 'Bruker SHELXTL'
_computing_structure_refinement 'SHELXL-97 (Sheldrick, 2008)'
_computing_structure_solution 'SHELXS-97 (Sheldrick, 2008)'
_diffrn_ambient_temperature 150(2)
_diffrn_measured_fraction_theta_full 0.997
_diffrn_measured_fraction_theta_max 0.997
_diffrn_measurement_device_type 'CCD area detector'
_diffrn_measurement_method 'phi and omega scans'
_diffrn_radiation_monochromator graphite
_diffrn_radiation_source 'fine-focus sealed tube'
_diffrn_radiation_type MoK\a
_diffrn_radiation_wavelength 0.71073
_diffrn_reflns_av_R_equivalents 0.0554
_diffrn_reflns_av_sigmaI/netI 0.0459
_diffrn_reflns_limit_h_max 23
_diffrn_reflns_limit_h_min -25
_diffrn_reflns_limit_k_max 25
_diffrn_reflns_limit_k_min -25
_diffrn_reflns_limit_l_max 27
_diffrn_reflns_limit_l_min -27
_diffrn_reflns_number 68947
_diffrn_reflns_theta_full 27.40
_diffrn_reflns_theta_max 27.40
_diffrn_reflns_theta_min 1.46
_exptl_absorpt_coefficient_mu 4.218
_exptl_absorpt_correction_T_max 0.4856
_exptl_absorpt_correction_T_min 0.4183
_exptl_absorpt_correction_type multi-scan
_exptl_absorpt_process_details SADABS
_exptl_crystal_colour Colourless
_exptl_crystal_density_diffrn 1.643
_exptl_crystal_density_method 'not measured'
_exptl_crystal_description Block
_exptl_crystal_F_000 4088
_exptl_crystal_size_max 0.25
_exptl_crystal_size_mid 0.25
_exptl_crystal_size_min 0.20
_refine_diff_density_max 2.446
_refine_diff_density_min -1.716
_refine_diff_density_rms 0.180
_refine_ls_extinction_method none
_refine_ls_goodness_of_fit_ref 1.052
_refine_ls_hydrogen_treatment constr
_refine_ls_matrix_type full
_refine_ls_number_parameters 419
_refine_ls_number_reflns 9492
_refine_ls_number_restraints 296
_refine_ls_restrained_S_all 1.452
_refine_ls_R_factor_all 0.0998
_refine_ls_R_factor_gt 0.0621
_refine_ls_shift/su_max 0.043
_refine_ls_shift/su_mean 0.001
_refine_ls_structure_factor_coef Fsqd
_refine_ls_weighting_details 'calc w=1/[\s^2^(Fo^2^)+(0.0938P)^2^+104.1441P] where P=(Fo^2^+2Fc^2^)/3'
_refine_ls_weighting_scheme calc
_refine_ls_wR_factor_gt 0.1646
_refine_ls_wR_factor_ref 0.1905
_reflns_number_gt 6398
_reflns_number_total 9492
_reflns_threshold_expression >2sigma(I)
_cod_data_source_file c0ce00176g.txt
_cod_data_source_block imw1271c2c
_cod_depositor_comments
;
The following automatic conversions were performed:

'_symmetry_cell_setting' value 'Monoclinic' changed to 'monoclinic'
according to /home/saulius/struct/CIF-dictionaries/cif_core.dic
dictionary named 'cif_core.dic' version 2.4.2 from
2011-04-26.

'_exptl_absorpt_correction_type' value 'Multi-scan'
changed to 'multi-scan' according to
/home/saulius/struct/CIF-dictionaries/cif_core.dic dictionary named
'cif_core.dic' version 2.4.2 from 2011-04-26.

Automatic conversion script
Id: cif_fix_values 1891 2012-01-12 08:04:46Z andrius 
;
_cod_original_sg_symbol_H-M C2/c
_cod_database_code 7212841

loop_
_symmetry_equiv_pos_as_xyz
'x, y, z'
'-x, y, -z+1/2'
'x+1/2, y+1/2, z'
'-x+1/2, y+1/2, -z+1/2'
'-x, -y, -z'
'x, -y, z-1/2'
'-x+1/2, -y+1/2, -z'
'x+1/2, -y+1/2, z-1/2'

loop_
_atom_site_label
_atom_site_type_symbol
_atom_site_fract_x
_atom_site_fract_y
_atom_site_fract_z
_atom_site_U_iso_or_equiv
_atom_site_adp_type
_atom_site_occupancy
_atom_site_symmetry_multiplicity
_atom_site_calc_flag
_atom_site_refinement_flags
_atom_site_disorder_assembly
_atom_site_disorder_group
Pb1 Pb 0.69189(2) 0.89786(2) 0.81340(2) 0.04534(19) Uani 1 1 d D . .
N11X N 0.7698(7) 0.8042(6) 0.8672(6) 0.042(5) Uiso 0.50 1 d PGD A 1
C12X C 0.7609(6) 0.7364(7) 0.8519(5) 0.048(6) Uiso 0.50 1 d PGD A 1
C13X C 0.7972(9) 0.6870(5) 0.8852(7) 0.051(6) Uiso 0.50 1 d PGD A 1
H13X H 0.7912 0.6407 0.8748 0.061 Uiso 0.50 1 calc PR A 1
C14X C 0.8423(8) 0.7054(6) 0.9339(7) 0.055(7) Uiso 0.50 1 d PGD A 1
H14X H 0.8671 0.6717 0.9567 0.066 Uiso 0.50 1 calc PR A 1
C15X C 0.8512(7) 0.7732(8) 0.9491(6) 0.061(7) Uiso 0.50 1 d PGD A 1
H15X H 0.8820 0.7858 0.9824 0.073 Uiso 0.50 1 calc PR A 1
C16X C 0.8149(8) 0.8226(5) 0.9158(7) 0.048(6) Uiso 0.50 1 d PGD A 1
H16X H 0.8210 0.8689 0.9262 0.057 Uiso 0.50 1 calc PR A 1
N21X N 0.6411(11) 0.7369(6) 0.7212(9) 0.059(17) Uiso 0.50 1 d PGD A 1
N22X N 0.6844(9) 0.7729(4) 0.7643(8) 0.031(5) Uiso 0.50 1 d PGD A 1
C23X C 0.7173(10) 0.7251(9) 0.8046(7) 0.040(7) Uiso 0.50 1 d PGD A 1
C24X C 0.6944(12) 0.6596(6) 0.7864(10) 0.057(12) Uiso 0.50 1 d PGD A 1
H24X H 0.7081 0.6182 0.8054 0.068 Uiso 0.50 1 calc PR A 1
C25X C 0.6473(11) 0.6669(5) 0.7349(10) 0.036(8) Uiso 0.50 1 d PGD A 1
H25X H 0.6240 0.6313 0.7134 0.043 Uiso 0.50 1 calc PR A 1
N11Y N 0.7453(7) 0.8012(5) 0.8847(5) 0.031(4) Uiso 0.50 1 d PGD A 2
C12Y C 0.7414(6) 0.7340(6) 0.8662(5) 0.034(5) Uiso 0.50 1 d PGD A 2
C13Y C 0.7729(9) 0.6841(4) 0.9027(7) 0.046(6) Uiso 0.50 1 d PGD A 2
H13Y H 0.7703 0.6381 0.8900 0.055 Uiso 0.50 1 calc PR A 2
C14Y C 0.8082(9) 0.7014(6) 0.9576(7) 0.054(6) Uiso 0.50 1 d PGD A 2
H14Y H 0.8297 0.6673 0.9826 0.065 Uiso 0.50 1 calc PR A 2
C15Y C 0.8121(8) 0.7687(7) 0.9761(5) 0.064(8) Uiso 0.50 1 d PGD A 2
H15Y H 0.8362 0.7805 1.0137 0.076 Uiso 0.50 1 calc PR A 2
C16Y C 0.7806(8) 0.8186(5) 0.9396(6) 0.046(6) Uiso 0.50 1 d PGD A 2
H16Y H 0.7832 0.8645 0.9523 0.055 Uiso 0.50 1 calc PR A 2
N21Y N 0.6429(8) 0.7413(6) 0.7234(6) 0.025(9) Uiso 0.50 1 d PGD A 2
N22Y N 0.6761(9) 0.7682(4) 0.7779(7) 0.035(6) Uiso 0.50 1 d PGD A 2
C23Y C 0.7051(9) 0.7135(8) 0.8126(5) 0.032(6) Uiso 0.50 1 d PGD A 2
C24Y C 0.6898(10) 0.6528(5) 0.7796(8) 0.030(7) Uiso 0.50 1 d PGD A 2
H24Y H 0.7030 0.6085 0.7922 0.036 Uiso 0.50 1 calc PR A 2
C25Y C 0.6514(10) 0.6700(6) 0.7245(7) 0.042(10) Uiso 0.50 1 d PGD A 2
H25Y H 0.6343 0.6393 0.6938 0.051 Uiso 0.50 1 calc PR A 2
C126 C 0.6001(6) 0.7775(6) 0.6812(5) 0.042(3) Uani 1 1 d D . .
H12A H 0.5769 0.7487 0.6493 0.050 Uiso 1 1 calc R A 1
H12B H 0.6292 0.8102 0.6600 0.050 Uiso 1 1 calc R A 1
C131 C 0.5471(5) 0.8156(5) 0.7166(5) 0.033(2) Uani 1 1 d . A .
C132 C 0.5000 0.7806(8) 0.7500 0.032(3) Uani 1 2 d S . .
H132 H 0.5000 0.7326 0.7500 0.039 Uiso 1 2 calc SR A .
C133 C 0.5468(6) 0.8865(5) 0.7164(5) 0.037(2) Uani 1 1 d . . .
H133 H 0.5787 0.9105 0.6931 0.045 Uiso 1 1 calc R A .
C134 C 0.5000 0.9215(9) 0.7500 0.040(4) Uani 1 2 d S . .
H134 H 0.5000 0.9695 0.7500 0.048 Uiso 1 2 calc SR . .
N11W N 0.7575(7) 0.9694(7) 0.8989(6) 0.043(6) Uiso 0.50 1 d PGD A 1
C12W C 0.8191(7) 0.9966(8) 0.8815(6) 0.032(5) Uiso 0.50 1 d PGD A 1
C13W C 0.8508(7) 1.0471(8) 0.9171(8) 0.049(6) Uiso 0.50 1 d PGD A 1
H13W H 0.8929 1.0656 0.9051 0.059 Uiso 0.50 1 calc PR A 1
C14W C 0.8210(10) 1.0704(8) 0.9701(8) 0.053(7) Uiso 0.50 1 d PGD A 1
H14W H 0.8427 1.1049 0.9944 0.064 Uiso 0.50 1 calc PR A 1
C15W C 0.7595(10) 1.0433(10) 0.9876(7) 0.062(8) Uiso 0.50 1 d PGD A 1
H15W H 0.7391 1.0593 1.0238 0.074 Uiso 0.50 1 calc PR A 1
C16W C 0.7277(7) 0.9928(9) 0.9520(7) 0.060(8) Uiso 0.50 1 d PGD A 1
H16W H 0.6856 0.9743 0.9639 0.071 Uiso 0.50 1 calc PR A 1
N21W N 0.8575(6) 0.9087(7) 0.7433(7) 0.038(4) Uiso 0.50 1 d PGD A 1
N22W N 0.8194(4) 0.9221(8) 0.7962(8) 0.046(6) Uiso 0.50 1 d PGD A 1
C23W C 0.8516(7) 0.9761(7) 0.8295(6) 0.062(8) Uiso 0.50 1 d PGD A 1
C24W C 0.9097(8) 0.9961(8) 0.7972(9) 0.055(7) Uiso 0.50 1 d PGD A 1
H24W H 0.9407 1.0311 0.8091 0.065 Uiso 0.50 1 calc PR A 1
C25W C 0.9133(7) 0.9544(8) 0.7439(8) 0.056(7) Uiso 0.50 1 d PGD A 1
H25W H 0.9471 0.9567 0.7139 0.068 Uiso 0.50 1 calc PR A 1
C26W C 0.8358(11) 0.8532(8) 0.7070(11) 0.032(5) Uiso 0.50 1 d PD A 1
H26A H 0.8560 0.8570 0.6660 0.038 Uiso 0.50 1 calc PR A 1
H26B H 0.7856 0.8556 0.7003 0.038 Uiso 0.50 1 calc PR A 1
C31W C 0.8544(11) 0.7837(10) 0.7345(12) 0.038(6) Uiso 0.50 1 d PD A 1
C32W C 0.8334(13) 0.7250(11) 0.7044(13) 0.036(7) Uiso 0.50 1 d PD . 1
H32W H 0.8045 0.7279 0.6679 0.043 Uiso 0.50 1 calc PR . 1
C33W C 0.8966(11) 0.7770(11) 0.7880(11) 0.038(5) Uiso 0.50 1 d PD A 1
H33W H 0.9132 0.8165 0.8087 0.046 Uiso 0.50 1 calc PR A 1
C34W C 0.9148(12) 0.7138(11) 0.8119(12) 0.041(5) Uiso 0.50 1 d PD . 1
H34W H 0.9415 0.7103 0.8496 0.050 Uiso 0.50 1 calc PR . 1
C26Y C 0.6662(10) 1.0976(12) 0.8064(13) 0.040(9) Uiso 0.50 1 d PD A 1
H29W H 0.6782 1.0636 0.7751 0.048 Uiso 0.50 1 calc PR A 1
H27W H 0.7076 1.1061 0.8333 0.048 Uiso 0.50 1 calc PR A 1
C31Y C 0.6464(11) 1.1624(11) 0.7735(12) 0.031(6) Uiso 0.50 1 d PD . 1
C32Y C 0.6059(12) 1.1575(14) 0.7192(12) 0.043(6) Uiso 0.50 1 d PD . 1
H32Y H 0.5927 1.1143 0.7038 0.052 Uiso 0.50 1 calc PR . 1
N11V N 0.7701(6) 0.9764(6) 0.8837(6) 0.028(4) Uiso 0.50 1 d PGD A 2
C12V C 0.8305(7) 1.0037(7) 0.8635(6) 0.037(5) Uiso 0.50 1 d PGD A 2
C13V C 0.8664(7) 1.0508(8) 0.9000(8) 0.046(6) Uiso 0.50 1 d PGD A 2
H13V H 0.9077 1.0694 0.8862 0.055 Uiso 0.50 1 calc PR A 2
C14V C 0.8420(9) 1.0706(8) 0.9565(7) 0.057(7) Uiso 0.50 1 d PGD A 2
H14V H 0.8665 1.1028 0.9814 0.068 Uiso 0.50 1 calc PR A 2
C15V C 0.7816(9) 1.0433(9) 0.9767(6) 0.052(7) Uiso 0.50 1 d PGD A 2
H15V H 0.7649 1.0569 1.0153 0.062 Uiso 0.50 1 calc PR A 2
C16V C 0.7456(6) 0.9962(8) 0.9402(7) 0.038(5) Uiso 0.50 1 d PGD A 2
H16V H 0.7044 0.9776 0.9540 0.046 Uiso 0.50 1 calc PR A 2
N21V N 0.8460(6) 0.9122(7) 0.7198(6) 0.047(5) Uiso 0.50 1 d PGD A 2
N22V N 0.8122(5) 0.9258(7) 0.7752(7) 0.040(5) Uiso 0.50 1 d PGD A 2
C23V C 0.8496(6) 0.9768(6) 0.8083(5) 0.023(4) Uiso 0.50 1 d PGD A 2
C24V C 0.9065(6) 0.9946(6) 0.7734(7) 0.035(5) Uiso 0.50 1 d PGD A 2
H24V H 0.9401 1.0275 0.7846 0.042 Uiso 0.50 1 calc PR A 2
C25V C 0.9042(6) 0.9547(7) 0.7187(7) 0.040(5) Uiso 0.50 1 d PGD A 2
H25V H 0.9361 0.9562 0.6870 0.048 Uiso 0.50 1 calc PR A 2
C26V C 0.8351(12) 0.8563(8) 0.6806(11) 0.036(5) Uiso 0.50 1 d PD A 2
H26C H 0.8594 0.8633 0.6419 0.044 Uiso 0.50 1 calc PR A 2
H26D H 0.7858 0.8519 0.6695 0.044 Uiso 0.50 1 calc PR A 2
C31V C 0.8611(10) 0.7914(9) 0.7126(12) 0.032(5) Uiso 0.50 1 d PD A 2
C32V C 0.8366(13) 0.7318(10) 0.6865(13) 0.034(7) Uiso 0.50 1 d PD . 2
H32V H 0.8045 0.7337 0.6522 0.041 Uiso 0.50 1 calc PR . 2
C33V C 0.9091(10) 0.7896(10) 0.7624(11) 0.034(5) Uiso 0.50 1 d PD A 2
H33V H 0.9264 0.8304 0.7800 0.041 Uiso 0.50 1 calc PR A 2
C34V C 0.9316(12) 0.7276(11) 0.7860(12) 0.042(5) Uiso 0.50 1 d PD . 2
H34V H 0.9645 0.7255 0.8197 0.051 Uiso 0.50 1 calc PR . 2
C26X C 0.6706(9) 1.1070(11) 0.8203(13) 0.030(7) Uiso 0.50 1 d PD A 2
H26E H 0.6934 1.0797 0.7889 0.036 Uiso 0.50 1 calc PR A 2
H26F H 0.7046 1.1177 0.8543 0.036 Uiso 0.50 1 calc PR A 2
C31X C 0.6427(12) 1.1713(12) 0.7915(13) 0.037(7) Uiso 0.50 1 d PD . 2
C32X C 0.5959(12) 1.1674(15) 0.7413(13) 0.047(7) Uiso 0.50 1 d PD . 2
H32X H 0.5822 1.1246 0.7253 0.056 Uiso 0.50 1 calc PR . 2
N311 N 0.5926(5) 0.8708(5) 0.8896(5) 0.046(3) Uani 1 1 d . A .
C312 C 0.5481(7) 0.9178(6) 0.9072(5) 0.042(3) Uani 1 1 d . . .
C313 C 0.4913(9) 0.9026(7) 0.9412(6) 0.058(4) Uani 1 1 d . A .
H313 H 0.4610 0.9372 0.9533 0.070 Uiso 1 1 calc R . .
C314 C 0.4800(10) 0.8345(8) 0.9572(6) 0.069(5) Uani 1 1 d . . .
H314 H 0.4419 0.8223 0.9804 0.083 Uiso 1 1 calc R A .
C315 C 0.5251(9) 0.7860(8) 0.9386(7) 0.068(5) Uani 1 1 d . A .
H315 H 0.5188 0.7399 0.9491 0.082 Uiso 1 1 calc R . .
C316 C 0.5809(8) 0.8056(7) 0.9037(6) 0.061(4) Uani 1 1 d . . .
H316 H 0.6111 0.7718 0.8898 0.073 Uiso 1 1 calc R A .
N321 N 0.6130(5) 1.0691(5) 0.8447(5) 0.040(2) Uani 1 1 d D . .
N322 N 0.6150(5) 1.0021(5) 0.8549(4) 0.040(2) Uani 1 1 d . A .
C323 C 0.5611(6) 0.9885(6) 0.8885(5) 0.038(2) Uani 1 1 d . A .
C324 C 0.5241(7) 1.0477(6) 0.8997(6) 0.050(3) Uani 1 1 d . . .
H324 H 0.4835 1.0517 0.9217 0.060 Uiso 1 1 calc R A .
C325 C 0.5593(7) 1.0985(6) 0.8721(7) 0.053(3) Uani 1 1 d . A .
H325 H 0.5483 1.1453 0.8720 0.064 Uiso 1 1 calc R . .
Cl1X Cl 0.6904(5) 0.9909(4) 0.6402(3) 0.0543(10) Uani 0.50 1 d PDU B 1
O12X O 0.6900(8) 0.9184(4) 0.6345(6) 0.0540(17) Uiso 0.50 1 d PDU B 1
O13X O 0.6557(8) 1.0195(8) 0.5861(6) 0.0560(18) Uiso 0.50 1 d PDU B 1
O14X O 0.7602(5) 1.0139(8) 0.6426(6) 0.0552(17) Uiso 0.50 1 d PDU B 1
O15X O 0.6604(8) 1.0090(8) 0.6974(6) 0.0564(17) Uiso 0.50 1 d PDU B 1
Cl1Y Cl 0.6967(4) 0.9829(4) 0.6353(3) 0.0542(10) Uani 0.50 1 d PDU C 2
O12Y O 0.6898(8) 0.9147(5) 0.6125(6) 0.0548(18) Uiso 0.50 1 d PDU C 2
O13Y O 0.6444(6) 1.0249(7) 0.6063(8) 0.0563(18) Uiso 0.50 1 d PDU C 2
O14Y O 0.7630(5) 1.0089(8) 0.6221(6) 0.0554(18) Uiso 0.50 1 d PDU C 2
O15Y O 0.6880(9) 0.9841(8) 0.7011(4) 0.0577(17) Uiso 0.50 1 d PDU C 2
Cl2X Cl 0.9887(5) 0.8536(5) 0.5608(4) 0.0908(17) Uani 0.50 1 d PDU D 1
O22X O 0.9642(9) 0.7939(7) 0.5909(8) 0.092(2) Uiso 0.50 1 d PDU D 1
O23X O 0.9680(10) 0.8527(13) 0.4960(5) 0.092(2) Uiso 0.50 1 d PDU D 1
O24X O 1.0618(5) 0.8578(10) 0.5685(9) 0.096(3) Uiso 0.50 1 d PDU D 1
O25X O 0.9574(10) 0.9130(7) 0.5852(12) 0.092(2) Uiso 0.50 1 d PDU D 1
Cl2Y Cl 0.9639(5) 0.8327(5) 0.5697(4) 0.0920(17) Uani 0.50 1 d PDU E 2
O22Y O 0.9834(10) 0.7629(6) 0.5773(9) 0.094(3) Uiso 0.50 1 d PDU E 2
O23Y O 0.8907(5) 0.8394(11) 0.5686(11) 0.098(3) Uiso 0.50 1 d PDU E 2
O24Y O 0.9905(9) 0.8602(10) 0.5142(6) 0.092(2) Uiso 0.50 1 d PDU E 2
O25Y O 0.9869(13) 0.8716(9) 0.6230(7) 0.094(2) Uiso 0.50 1 d PDU E 2
N11S N 0.5154(7) 0.6269(7) 0.8490(6) 0.068(3) Uiso 1 1 d . . .
C12S C 0.5499(8) 0.5992(7) 0.8826(7) 0.055(3) Uiso 1 1 d . . .
C13S C 0.5963(11) 0.5651(11) 0.9275(9) 0.096(6) Uiso 1 1 d . . .
H13A H 0.6435 0.5765 0.9190 0.143 Uiso 1 1 calc R . .
H13B H 0.5899 0.5160 0.9241 0.143 Uiso 1 1 calc R . .
H13C H 0.5864 0.5798 0.9695 0.143 Uiso 1 1 calc R . .

loop_
_atom_site_aniso_label
_atom_site_aniso_U_11
_atom_site_aniso_U_22
_atom_site_aniso_U_33
_atom_site_aniso_U_23
_atom_site_aniso_U_13
_atom_site_aniso_U_12
Pb1 0.0382(3) 0.0314(3) 0.0642(3) -0.0095(2) -0.0211(2) 0.00637(18)
C126 0.039(6) 0.046(7) 0.040(6) -0.003(5) 0.001(5) 0.001(5)
C131 0.026(5) 0.038(6) 0.036(6) 0.001(4) -0.009(4) 0.001(4)
C132 0.033(7) 0.031(7) 0.032(8) 0.000 -0.008(6) 0.000
C133 0.036(6) 0.037(6) 0.038(6) 0.008(5) -0.011(5) -0.005(5)
C134 0.037(8) 0.036(8) 0.046(9) 0.000 -0.011(7) 0.000
N311 0.054(6) 0.026(5) 0.056(6) 0.012(4) -0.023(5) -0.007(4)
C312 0.060(8) 0.037(6) 0.028(6) 0.004(5) -0.014(5) -0.007(5)
C313 0.082(10) 0.056(8) 0.037(7) 0.002(6) 0.005(7) -0.020(7)
C314 0.113(14) 0.056(9) 0.040(7) 0.003(6) 0.014(8) -0.035(9)
C315 0.098(12) 0.048(8) 0.054(8) 0.025(7) -0.035(8) -0.028(8)
C316 0.078(10) 0.044(7) 0.056(8) 0.006(6) -0.038(7) -0.003(7)
N321 0.038(5) 0.027(5) 0.054(6) 0.006(4) -0.002(4) 0.004(4)
N322 0.043(5) 0.030(5) 0.046(6) 0.000(4) -0.004(4) 0.003(4)
C323 0.046(6) 0.036(6) 0.032(6) 0.004(5) -0.002(5) -0.003(5)
C324 0.050(7) 0.045(7) 0.056(8) 0.000(6) 0.013(6) 0.002(6)
C325 0.047(7) 0.035(6) 0.077(9) -0.003(6) 0.001(6) 0.010(5)
Cl1X 0.0525(14) 0.0535(15) 0.0575(14) 0.0044(12) 0.0079(12) -0.0014(12)
Cl1Y 0.0528(14) 0.0537(15) 0.0577(14) 0.0153(12) 0.0199(12) 0.0078(12)
Cl2X 0.090(2) 0.092(2) 0.091(2) 0.0100(14) 0.0081(14) 0.0107(14)
Cl2Y 0.092(2) 0.092(2) 0.093(2) 0.0165(13) 0.0136(13) 0.0205(13)

loop_
_atom_type_symbol
_atom_type_description
_atom_type_scat_dispersion_real
_atom_type_scat_dispersion_imag
_atom_type_scat_source
C C 0.0033 0.0016 'International Tables Vol C Tables 4.2.6.8 and 6.1.1.4'
H H 0.0000 0.0000 'International Tables Vol C Tables 4.2.6.8 and 6.1.1.4'
N N 0.0061 0.0033 'International Tables Vol C Tables 4.2.6.8 and 6.1.1.4'
O O 0.0106 0.0060 'International Tables Vol C Tables 4.2.6.8 and 6.1.1.4'
Cl Cl 0.1484 0.1585 'International Tables Vol C Tables 4.2.6.8 and 6.1.1.4'
Pb Pb -3.3944 10.1111 'International Tables Vol C Tables 4.2.6.8 and 6.1.1.4'

loop_
_geom_angle_atom_site_label_1
_geom_angle_atom_site_label_2
_geom_angle_atom_site_label_3
_geom_angle
_geom_angle_site_symmetry_1
_geom_angle_site_symmetry_3
N22W Pb1 N22V 10.5(4) . .
N22W Pb1 N11W 63.6(5) . .
N22V Pb1 N11W 71.6(5) . .
N22W Pb1 N11V 55.2(5) . .
N22V Pb1 N11V 62.7(4) . .
N11W Pb1 N11V 9.7(4) . .
N22W Pb1 N11X 69.5(5) . .
N22V Pb1 N11X 76.9(5) . .
N11W Pb1 N11X 79.2(5) . .
N11V Pb1 N11X 81.3(5) . .
N22W Pb1 N11Y 81.9(5) . .
N22V Pb1 N11Y 89.9(5) . .
N11W Pb1 N11Y 79.1(5) . .
N11V Pb1 N11Y 83.4(4) . .
N11X Pb1 N11Y 13.7(4) . .
N22W Pb1 N311 149.9(4) . .
N22V Pb1 N311 160.3(4) . .
N11W Pb1 N311 91.3(4) . .
N11V Pb1 N311 100.7(4) . .
N11X Pb1 N311 90.7(4) . .
N11Y Pb1 N311 77.0(4) . .
N22W Pb1 N22Y 103.6(5) . .
N22V Pb1 N22Y 101.9(5) . .
N11W Pb1 N22Y 139.7(5) . .
N11V Pb1 N22Y 142.0(5) . .
N11X Pb1 N22Y 60.8(4) . .
N11Y Pb1 N22Y 60.9(4) . .
N311 Pb1 N22Y 84.6(5) . .
N22W Pb1 N22X 98.6(5) . .
N22V Pb1 N22X 96.0(5) . .
N11W Pb1 N22X 142.3(5) . .
N11V Pb1 N22X 142.5(5) . .
N11X Pb1 N22X 63.1(5) . .
N11Y Pb1 N22X 65.0(4) . .
N311 Pb1 N22X 91.8(5) . .
N22Y Pb1 N22X 7.6(6) . .
N22W Pb1 N322 117.3(4) . .
N22V Pb1 N322 117.9(4) . .
N11W Pb1 N322 67.7(4) . .
N11V Pb1 N322 71.3(4) . .
N11X Pb1 N322 134.7(4) . .
N11Y Pb1 N322 124.4(4) . .
N311 Pb1 N322 61.2(3) . .
N22Y Pb1 N322 139.0(4) . .
N22X Pb1 N322 143.3(5) . .
C12X N11X C16X 120.0 . .
C12X N11X Pb1 120.7(7) . .
C16X N11X Pb1 119.0(7) . .
C23X C12X N11X 114.6(13) . .
C23X C12X C13X 125.4(13) . .
N11X C12X C13X 120.0 . .
C14X C13X C12X 120.0 . .
C14X C13X H13X 120.0 . .
C12X C13X H13X 120.0 . .
C15X C14X C13X 120.0 . .
C15X C14X H14X 120.0 . .
C13X C14X H14X 120.0 . .
C14X C15X C16X 120.0 . .
C14X C15X H15X 120.0 . .
C16X C15X H15X 120.0 . .
C15X C16X N11X 120.0 . .
C15X C16X H16X 120.0 . .
N11X C16X H16X 120.0 . .
C126 N21X N22X 115.1(13) . .
C126 N21X C25X 136.6(13) . .
N22X N21X C25X 108.0 . .
N21X N22X C23X 108.0 . .
N21X N22X Pb1 137.6(10) . .
C23X N22X Pb1 110.8(10) . .
C12X C23X C24X 123.6(16) . .
C12X C23X N22X 128.4(16) . .
C24X C23X N22X 108.0 . .
C25X C24X C23X 108.0 . .
C25X C24X H24X 126.0 . .
C23X C24X H24X 126.0 . .
C24X C25X N21X 108.0 . .
C24X C25X H25X 126.0 . .
N21X C25X H25X 126.0 . .
C12Y N11Y C16Y 120.0 . .
C12Y N11Y Pb1 120.7(6) . .
C16Y N11Y Pb1 119.2(6) . .
C13Y C12Y N11Y 120.0 . .
C13Y C12Y C23Y 117.5(11) . .
N11Y C12Y C23Y 122.5(11) . .
C14Y C13Y C12Y 120.0 . .
C14Y C13Y H13Y 120.0 . .
C12Y C13Y H13Y 120.0 . .
C15Y C14Y C13Y 120.0 . .
C15Y C14Y H14Y 120.0 . .
C13Y C14Y H14Y 120.0 . .
C14Y C15Y C16Y 120.0 . .
C14Y C15Y H15Y 120.0 . .
C16Y C15Y H15Y 120.0 . .
C15Y C16Y N11Y 120.0 . .
C15Y C16Y H16Y 120.0 . .
N11Y C16Y H16Y 120.0 . .
C126 N21Y N22Y 125.7(13) . .
C126 N21Y C25Y 125.6(13) . .
N22Y N21Y C25Y 108.0 . .
C23Y N22Y N21Y 108.0 . .
C23Y N22Y Pb1 122.5(10) . .
N21Y N22Y Pb1 129.4(10) . .
C12Y C23Y N22Y 113.2(14) . .
C12Y C23Y C24Y 138.7(14) . .
N22Y C23Y C24Y 108.0 . .
C25Y C24Y C23Y 108.0 . .
C25Y C24Y H24Y 126.0 . .
C23Y C24Y H24Y 126.0 . .
C24Y C25Y N21Y 108.0 . .
C24Y C25Y H25Y 126.0 . .
N21Y C25Y H25Y 126.0 . .
N21X C126 N21Y 4.3(9) . .
N21X C126 C131 111.1(13) . .
N21Y C126 C131 109.1(11) . .
N21X C126 H12A 109.4 . .
N21Y C126 H12A 113.7 . .
C131 C126 H12A 109.4 . .
N21X C126 H12B 109.4 . .
N21Y C126 H12B 107.1 . .
C131 C126 H12B 109.4 . .
H12A C126 H12B 108.0 . .
C132 C131 C133 120.0(11) . .
C132 C131 C126 120.2(10) . .
C133 C131 C126 119.8(10) . .
C131 C132 C131 119.9(14) . 2_656
C131 C132 H132 120.0 . .
C131 C132 H132 120.0 2_656 .
C134 C133 C131 120.1(11) . .
C134 C133 H133 119.9 . .
C131 C133 H133 119.9 . .
C133 C134 C133 119.9(15) . 2_656
C133 C134 H134 120.0 . .
C133 C134 H134 120.0 2_656 .
C12W N11W C16W 120.0 . .
C12W N11W Pb1 115.0(8) . .
C16W N11W Pb1 123.3(8) . .
C23W C12W C13W 116.7(12) . .
C23W C12W N11W 123.3(12) . .
C13W C12W N11W 120.0 . .
C12W C13W C14W 120.0 . .
C12W C13W H13W 120.0 . .
C14W C13W H13W 120.0 . .
C15W C14W C13W 120.0 . .
C15W C14W H14W 120.0 . .
C13W C14W H14W 120.0 . .
C16W C15W C14W 120.0 . .
C16W C15W H15W 120.0 . .
C14W C15W H15W 120.0 . .
C15W C16W N11W 120.0 . .
C15W C16W H16W 120.0 . .
N11W C16W H16W 120.0 . .
C26W N21W N22W 116.0(14) . .
C26W N21W C25W 135.7(14) . .
N22W N21W C25W 108.0 . .
N21W N22W C23W 108.0 . .
N21W N22W Pb1 129.0(9) . .
C23W N22W Pb1 118.5(9) . .
C12W C23W C24W 137.1(13) . .
C12W C23W N22W 114.9(13) . .
C24W C23W N22W 108.0 . .
C23W C24W C25W 108.0 . .
C23W C24W H24W 126.0 . .
C25W C24W H24W 126.0 . .
C24W C25W N21W 108.0 . .
C24W C25W H25W 126.0 . .
N21W C25W H25W 126.0 . .
N21W C26W C31W 115.2(19) . .
N21W C26W H26A 108.5 . .
C31W C26W H26A 108.5 . .
N21W C26W H26B 108.5 . .
C31W C26W H26B 108.5 . .
H26A C26W H26B 107.5 . .
C32W C31W C33W 118(2) . .
C32W C31W C26W 121(2) . .
C33W C31W C26W 121.7(17) . .
C31Y C32W C31W 121(2) 4_646 .
C31Y C32W H32W 119.5 4_646 .
C31W C32W H32W 119.5 . .
C34W C33W C31W 122(2) . .
C34W C33W H33W 119.2 . .
C31W C33W H33W 119.2 . .
C32Y C34W C33W 119(2) 4_646 .
C32Y C34W H34W 120.4 4_646 .
C33W C34W H34W 120.4 . .
N321 C26Y C31Y 114.6(17) . .
N321 C26Y H29W 108.6 . .
C31Y C26Y H29W 108.6 . .
N321 C26Y H27W 108.6 . .
C31Y C26Y H27W 108.6 . .
H29W C26Y H27W 107.6 . .
C32W C31Y C32Y 120(2) 4_656 .
C32W C31Y C26Y 122(2) 4_656 .
C32Y C31Y C26Y 118(2) . .
C34W C32Y C31Y 121(2) 4_656 .
C34W C32Y H32Y 119.7 4_656 .
C31Y C32Y H32Y 119.7 . .
C12V N11V C16V 120.0 . .
C12V N11V Pb1 122.3(7) . .
C16V N11V Pb1 117.4(7) . .
C23V C12V N11V 113.1(10) . .
C23V C12V C13V 126.8(10) . .
N11V C12V C13V 120.0 . .
C14V C13V C12V 120.0 . .
C14V C13V H13V 120.0 . .
C12V C13V H13V 120.0 . .
C15V C14V C13V 120.0 . .
C15V C14V H14V 120.0 . .
C13V C14V H14V 120.0 . .
C14V C15V C16V 120.0 . .
C14V C15V H15V 120.0 . .
C16V C15V H15V 120.0 . .
C15V C16V N11V 120.0 . .
C15V C16V H16V 120.0 . .
N11V C16V H16V 120.0 . .
C26V N21V N22V 126.6(14) . .
C26V N21V C25V 123.8(14) . .
N22V N21V C25V 108.0 . .
N21V N22V C23V 108.0 . .
N21V N22V Pb1 134.0(7) . .
C23V N22V Pb1 116.5(7) . .
C12V C23V C24V 128.1(11) . .
C12V C23V N22V 123.8(11) . .
C24V C23V N22V 108.0 . .
C25V C24V C23V 108.0 . .
C25V C24V H24V 126.0 . .
C23V C24V H24V 126.0 . .
C24V C25V N21V 108.0 . .
C24V C25V H25V 126.0 . .
N21V C25V H25V 126.0 . .
N21V C26V C31V 110.4(19) . .
N21V C26V H26C 109.6 . .
C31V C26V H26C 109.6 . .
N21V C26V H26D 109.6 . .
C31V C26V H26D 109.6 . .
H26C C26V H26D 108.1 . .
C32V C31V C33V 120(2) . .
C32V C31V C26V 115.4(19) . .
C33V C31V C26V 124.6(17) . .
C31X C32V C31V 122(2) 4_646 .
C31X C32V H32V 119.2 4_646 .
C31V C32V H32V 119.2 . .
C34V C33V C31V 119.8(19) . .
C34V C33V H33V 120.1 . .
C31V C33V H33V 120.1 . .
C33V C34V C32X 118(2) . 4_646
C33V C34V H34V 120.8 . .
C32X C34V H34V 120.8 4_646 .
N321 C26X C31X 107.9(16) . .
N321 C26X H26E 110.1 . .
C31X C26X H26E 110.1 . .
N321 C26X H26F 110.1 . .
C31X C26X H26F 110.1 . .
H26E C26X H26F 108.4 . .
C32V C31X C32X 120(2) 4_656 .
C32V C31X C26X 121(2) 4_656 .
C32X C31X C26X 119(2) . .
C31X C32X C34V 120(2) . 4_656
C31X C32X H32X 119.9 . .
C34V C32X H32X 119.9 4_656 .
C312 N311 C316 118.6(13) . .
C312 N311 Pb1 122.6(8) . .
C316 N311 Pb1 118.0(10) . .
N311 C312 C313 123.0(12) . .
N311 C312 C323 117.0(11) . .
C313 C312 C323 120.0(12) . .
C312 C313 C314 118.2(15) . .
C312 C313 H313 120.9 . .
C314 C313 H313 120.9 . .
C315 C314 C313 118.9(15) . .
C315 C314 H314 120.6 . .
C313 C314 H314 120.6 . .
C314 C315 C316 119.3(13) . .
C314 C315 H315 120.3 . .
C316 C315 H315 120.3 . .
N311 C316 C315 121.8(15) . .
N311 C316 H316 119.1 . .
C315 C316 H316 119.1 . .
N322 N321 C325 111.5(10) . .
N322 N321 C26X 123.0(12) . .
C325 N321 C26X 124.0(13) . .
N322 N321 C26Y 117.1(12) . .
C325 N321 C26Y 131.4(13) . .
C26X N321 C26Y 14.0(17) . .
C323 N322 N321 105.7(9) . .
C323 N322 Pb1 119.3(7) . .
N321 N322 Pb1 134.6(7) . .
N322 C323 C324 110.7(10) . .
N322 C323 C312 119.3(11) . .
C324 C323 C312 130.0(11) . .
C325 C324 C323 105.1(11) . .
C325 C324 H324 127.4 . .
C323 C324 H324 127.4 . .
N321 C325 C324 106.9(11) . .
N321 C325 H325 126.5 . .
C324 C325 H325 126.5 . .
O12X Cl1X O15X 108.7(3) . .
O12X Cl1X O14X 108.6(3) . .
O15X Cl1X O14X 108.6(3) . .
O12X Cl1X O13X 108.6(3) . .
O15X Cl1X O13X 113.7(13) . .
O14X Cl1X O13X 108.6(3) . .
O12Y Cl1Y O13Y 109.8(3) . .
O12Y Cl1Y O14Y 109.8(3) . .
O13Y Cl1Y O14Y 109.8(3) . .
O12Y Cl1Y O15Y 109.8(3) . .
O13Y Cl1Y O15Y 107.8(13) . .
O14Y Cl1Y O15Y 109.8(3) . .
O24X Cl2X O25X 110.6(4) . .
O24X Cl2X O23X 110.4(4) . .
O25X Cl2X O23X 105.1(17) . .
O24X Cl2X O22X 110.3(4) . .
O25X Cl2X O22X 110.2(4) . .
O23X Cl2X O22X 110.1(4) . .
O24Y Cl2Y O25Y 110.6(4) . .
O24Y Cl2Y O23Y 110.6(4) . .
O25Y Cl2Y O23Y 103.8(17) . .
O24Y Cl2Y O22Y 110.6(4) . .
O25Y Cl2Y O22Y 110.5(4) . .
O23Y Cl2Y O22Y 110.5(4) . .
N11S C12S C13S 177.9(18) . .
C12S C13S H13A 109.5 . .
C12S C13S H13B 109.5 . .
H13A C13S H13B 109.5 . .
C12S C13S H13C 109.5 . .
H13A C13S H13C 109.5 . .
H13B C13S H13C 109.5 . .

loop_
_geom_bond_atom_site_label_1
_geom_bond_atom_site_label_2
_geom_bond_distance
_geom_bond_site_symmetry_2
Pb1 N22W 2.590(7) .
Pb1 N22V 2.597(6) .
Pb1 N11W 2.618(6) .
Pb1 N11V 2.618(6) .
Pb1 N11X 2.637(7) .
Pb1 N11Y 2.640(7) .
Pb1 N311 2.663(11) .
Pb1 N22Y 2.692(6) .
Pb1 N22X 2.692(6) .
Pb1 N322 2.731(9) .
N11X C12X 1.3900 .
N11X C16X 1.3900 .
C12X C23X 1.322(11) .
C12X C13X 1.3900 .
C13X C14X 1.3900 .
C13X H13X 0.9500 .
C14X C15X 1.3900 .
C14X H14X 0.9500 .
C15X C16X 1.3900 .
C15X H15X 0.9500 .
C16X H16X 0.9500 .
N21X C126 1.405(13) .
N21X N22X 1.4200 .
N21X C25X 1.4200 .
N22X C23X 1.4200 .
C23X C24X 1.4200 .
C24X C25X 1.4200 .
C24X H24X 0.9500 .
C25X H25X 0.9500 .
N11Y C12Y 1.3900 .
N11Y C16Y 1.3900 .
C12Y C13Y 1.3900 .
C12Y C23Y 1.392(11) .
C13Y C14Y 1.3900 .
C13Y H13Y 0.9500 .
C14Y C15Y 1.3900 .
C14Y H14Y 0.9500 .
C15Y C16Y 1.3900 .
C15Y H15Y 0.9500 .
C16Y H16Y 0.9500 .
N21Y C126 1.406(13) .
N21Y N22Y 1.4200 .
N21Y C25Y 1.4200 .
N22Y C23Y 1.4200 .
C23Y C24Y 1.4200 .
C24Y C25Y 1.4200 .
C24Y H24Y 0.9500 .
C25Y H25Y 0.9500 .
C126 C131 1.521(15) .
C126 H12A 0.9900 .
C126 H12B 0.9900 .
C131 C132 1.384(13) .
C131 C133 1.402(15) .
C132 C131 1.384(13) 2_656
C132 H132 0.9500 .
C133 C134 1.382(15) .
C133 H133 0.9500 .
C134 C133 1.382(15) 2_656
C134 H134 0.9500 .
N11W C12W 1.3900 .
N11W C16W 1.3900 .
C12W C23W 1.378(13) .
C12W C13W 1.3900 .
C13W C14W 1.3900 .
C13W H13W 0.9500 .
C14W C15W 1.3900 .
C14W H14W 0.9500 .
C15W C16W 1.3900 .
C15W H15W 0.9500 .
C16W H16W 0.9500 .
N21W C26W 1.403(17) .
N21W N22W 1.4200 .
N21W C25W 1.4200 .
N22W C23W 1.4200 .
C23W C24W 1.4200 .
C24W C25W 1.4200 .
C24W H24W 0.9500 .
C25W H25W 0.9500 .
C26W C31W 1.53(2) .
C26W H26A 0.9900 .
C26W H26B 0.9900 .
C31W C32W 1.384(17) .
C31W C33W 1.40(2) .
C32W C31Y 1.38(3) 4_646
C32W H32W 0.9500 .
C33W C34W 1.39(2) .
C33W H33W 0.9500 .
C34W C32Y 1.35(3) 4_646
C34W H34W 0.9500 .
C26Y N321 1.474(15) .
C26Y C31Y 1.507(16) .
C26Y H29W 0.9900 .
C26Y H27W 0.9900 .
C31Y C32W 1.38(4) 4_656
C31Y C32Y 1.39(2) .
C32Y C34W 1.35(3) 4_656
C32Y H32Y 0.9500 .
N11V C12V 1.3900 .
N11V C16V 1.3900 .
C12V C23V 1.376(13) .
C12V C13V 1.3900 .
C13V C14V 1.3900 .
C13V H13V 0.9500 .
C14V C15V 1.3900 .
C14V H14V 0.9500 .
C15V C16V 1.3900 .
C15V H15V 0.9500 .
C16V H16V 0.9500 .
N21V C26V 1.402(17) .
N21V N22V 1.4200 .
N21V C25V 1.4200 .
N22V C23V 1.4200 .
C23V C24V 1.4200 .
C24V C25V 1.4200 .
C24V H24V 0.9500 .
C25V H25V 0.9500 .
C26V C31V 1.53(2) .
C26V H26C 0.9900 .
C26V H26D 0.9900 .
C31V C32V 1.384(17) .
C31V C33V 1.40(2) .
C32V C31X 1.34(4) 4_646
C32V H32V 0.9500 .
C33V C34V 1.39(2) .
C33V H33V 0.9500 .
C34V C32X 1.42(4) 4_646
C34V H34V 0.9500 .
C26X N321 1.474(15) .
C26X C31X 1.507(16) .
C26X H26E 0.9900 .
C26X H26F 0.9900 .
C31X C32V 1.34(4) 4_656
C31X C32X 1.39(2) .
C32X C34V 1.42(4) 4_656
C32X H32X 0.9500 .
N311 C312 1.344(17) .
N311 C316 1.347(16) .
C312 C313 1.40(2) .
C312 C323 1.480(16) .
C313 C314 1.410(19) .
C313 H313 0.9500 .
C314 C315 1.38(2) .
C314 H314 0.9500 .
C315 C316 1.41(2) .
C315 H315 0.9500 .
C316 H316 0.9500 .
N321 N322 1.343(12) .
N321 C325 1.364(16) .
N322 C323 1.338(15) .
C323 C324 1.406(17) .
C324 C325 1.372(18) .
C324 H324 0.9500 .
C325 H325 0.9500 .
Cl1X O12X 1.440(3) .
Cl1X O15X 1.440(3) .
Cl1X O14X 1.441(3) .
Cl1X O13X 1.440(3) .
Cl1Y O12Y 1.440(3) .
Cl1Y O13Y 1.440(3) .
Cl1Y O14Y 1.440(3) .
Cl1Y O15Y 1.440(3) .
Cl2X O24X 1.438(3) .
Cl2X O25X 1.438(3) .
Cl2X O23X 1.441(3) .
Cl2X O22X 1.442(3) .
Cl2Y O24Y 1.439(3) .
Cl2Y O25Y 1.440(3) .
Cl2Y O23Y 1.441(3) .
Cl2Y O22Y 1.441(3) .
N11S C12S 1.114(18) .
C12S C13S 1.46(2) .
C13S H13A 0.9800 .
C13S H13B 0.9800 .
C13S H13C 0.9800 .

loop_
_geom_torsion_atom_site_label_1
_geom_torsion_atom_site_label_2
_geom_torsion_atom_site_label_3
_geom_torsion_atom_site_label_4
_geom_torsion
_geom_torsion_site_symmetry_1
_geom_torsion_site_symmetry_4
N22W Pb1 N11X C12X -122.6(10) . .
N22V Pb1 N11X C12X -114.8(9) . .
N11W Pb1 N11X C12X 171.8(10) . .
N11V Pb1 N11X C12X -178.6(9) . .
N11Y Pb1 N11X C12X 84(2) . .
N311 Pb1 N11X C12X 80.6(9) . .
N22Y Pb1 N11X C12X -2.9(8) . .
N22X Pb1 N11X C12X -11.0(9) . .
N322 Pb1 N11X C12X 128.8(8) . .
N22W Pb1 N11X C16X 64.3(7) . .
N22V Pb1 N11X C16X 72.1(7) . .
N11W Pb1 N11X C16X -1.3(7) . .
N11V Pb1 N11X C16X 8.3(6) . .
N11Y Pb1 N11X C16X -89.6(19) . .
N311 Pb1 N11X C16X -92.5(6) . .
N22Y Pb1 N11X C16X -176.0(8) . .
N22X Pb1 N11X C16X 175.9(8) . .
N322 Pb1 N11X C16X -44.3(8) . .
C16X N11X C12X C23X -179.4(15) . .
Pb1 N11X C12X C23X 7.6(16) . .
C16X N11X C12X C13X 0.0 . .
Pb1 N11X C12X C13X -173.0(10) . .
C23X C12X C13X C14X 179.3(16) . .
N11X C12X C13X C14X 0.0 . .
C12X C13X C14X C15X 0.0 . .
C13X C14X C15X C16X 0.0 . .
C14X C15X C16X N11X 0.0 . .
C12X N11X C16X C15X 0.0 . .
Pb1 N11X C16X C15X 173.1(10) . .
C126 N21X N22X C23X 175(2) . .
C25X N21X N22X C23X 0.0 . .
C126 N21X N22X Pb1 19(3) . .
C25X N21X N22X Pb1 -155.2(18) . .
N22W Pb1 N22X N21X -131.3(16) . .
N22V Pb1 N22X N21X -121.1(16) . .
N11W Pb1 N22X N21X 171.4(15) . .
N11V Pb1 N22X N21X -172.6(15) . .
N11X Pb1 N22X N21X 166.9(17) . .
N11Y Pb1 N22X N21X 151.9(17) . .
N311 Pb1 N22X N21X 77.1(16) . .
N22Y Pb1 N22X N21X 97(5) . .
N322 Pb1 N22X N21X 37.2(19) . .
N22W Pb1 N22X C23X 73.9(12) . .
N22V Pb1 N22X C23X 84.2(12) . .
N11W Pb1 N22X C23X 16.7(16) . .
N11V Pb1 N22X C23X 32.6(16) . .
N11X Pb1 N22X C23X 12.2(11) . .
N11Y Pb1 N22X C23X -2.9(11) . .
N311 Pb1 N22X C23X -77.7(12) . .
N22Y Pb1 N22X C23X -58(4) . .
N322 Pb1 N22X C23X -117.6(12) . .
N11X C12X C23X C24X -171.7(13) . .
C13X C12X C23X C24X 9(2) . .
N11X C12X C23X N22X 7(3) . .
C13X C12X C23X N22X -172.4(15) . .
N21X N22X C23X C12X -179(3) . .
Pb1 N22X C23X C12X -16(2) . .
N21X N22X C23X C24X 0.0 . .
Pb1 N22X C23X C24X 162.4(13) . .
C12X C23X C24X C25X 179(2) . .
N22X C23X C24X C25X 0.0 . .
C23X C24X C25X N21X 0.0 . .
C126 N21X C25X C24X -173(3) . .
N22X N21X C25X C24X 0.0 . .
N22W Pb1 N11Y C12Y -107.0(9) . .
N22V Pb1 N11Y C12Y -100.1(9) . .
N11W Pb1 N11Y C12Y -171.4(9) . .
N11V Pb1 N11Y C12Y -162.6(9) . .
N11X Pb1 N11Y C12Y -82(2) . .
N311 Pb1 N11Y C12Y 94.7(8) . .
N22Y Pb1 N11Y C12Y 3.6(8) . .
N22X Pb1 N11Y C12Y -3.5(9) . .
N322 Pb1 N11Y C12Y 135.4(7) . .
N22W Pb1 N11Y C16Y 69.7(6) . .
N22V Pb1 N11Y C16Y 76.5(6) . .
N11W Pb1 N11Y C16Y 5.2(6) . .
N11V Pb1 N11Y C16Y 14.0(6) . .
N11X Pb1 N11Y C16Y 94(2) . .
N311 Pb1 N11Y C16Y -88.7(6) . .
N22Y Pb1 N11Y C16Y -179.8(8) . .
N22X Pb1 N11Y C16Y 173.1(8) . .
N322 Pb1 N11Y C16Y -48.0(7) . .
C16Y N11Y C12Y C13Y 0.0 . .
Pb1 N11Y C12Y C13Y 176.6(10) . .
C16Y N11Y C12Y C23Y 178.0(14) . .
Pb1 N11Y C12Y C23Y -5.4(15) . .
N11Y C12Y C13Y C14Y 0.0 . .
C23Y C12Y C13Y C14Y -178.1(13) . .
C12Y C13Y C14Y C15Y 0.0 . .
C13Y C14Y C15Y C16Y 0.0 . .
C14Y C15Y C16Y N11Y 0.0 . .
C12Y N11Y C16Y C15Y 0.0 . .
Pb1 N11Y C16Y C15Y -176.6(9) . .
C126 N21Y N22Y C23Y 170.7(19) . .
C25Y N21Y N22Y C23Y 0.0 . .
C126 N21Y N22Y Pb1 -12(2) . .
C25Y N21Y N22Y Pb1 177.0(15) . .
N22W Pb1 N22Y C23Y 70.4(11) . .
N22V Pb1 N22Y C23Y 81.0(11) . .
N11W Pb1 N22Y C23Y 5.4(15) . .
N11V Pb1 N22Y C23Y 20.4(15) . .
N11X Pb1 N22Y C23Y 13.6(10) . .
N11Y Pb1 N22Y C23Y -2.1(10) . .
N311 Pb1 N22Y C23Y -80.2(11) . .
N22X Pb1 N22Y C23Y 119(5) . .
N322 Pb1 N22Y C23Y -112.3(10) . .
N22W Pb1 N22Y N21Y -106.2(13) . .
N22V Pb1 N22Y N21Y -95.6(14) . .
N11W Pb1 N22Y N21Y -171.2(12) . .
N11V Pb1 N22Y N21Y -156.2(12) . .
N11X Pb1 N22Y N21Y -163.0(15) . .
N11Y Pb1 N22Y N21Y -178.7(15) . .
N311 Pb1 N22Y N21Y 103.2(13) . .
N22X Pb1 N22Y N21Y -57(4) . .
N322 Pb1 N22Y N21Y 71.1(15) . .
C13Y C12Y C23Y N22Y -178.8(10) . .
N11Y C12Y C23Y N22Y 3.2(18) . .
C13Y C12Y C23Y C24Y -2(3) . .
N11Y C12Y C23Y C24Y 179.9(16) . .
N21Y N22Y C23Y C12Y 177.7(18) . .
Pb1 N22Y C23Y C12Y 0.5(16) . .
N21Y N22Y C23Y C24Y 0.0 . .
Pb1 N22Y C23Y C24Y -177.2(14) . .
C12Y C23Y C24Y C25Y -177(3) . .
N22Y C23Y C24Y C25Y 0.0 . .
C23Y C24Y C25Y N21Y 0.0 . .
C126 N21Y C25Y C24Y -170.7(19) . .
N22Y N21Y C25Y C24Y 0.0 . .
N22X N21X C126 N21Y -3(23) . .
C25X N21X C126 N21Y 169(26) . .
N22X N21X C126 C131 -67.2(19) . .
C25X N21X C126 C131 106(2) . .
N22Y N21Y C126 N21X -168(26) . .
C25Y N21Y C126 N21X 2(24) . .
N22Y N21Y C126 C131 -49.8(19) . .
C25Y N21Y C126 C131 119.3(14) . .
N21X C126 C131 C132 -59.4(14) . .
N21Y C126 C131 C132 -63.5(13) . .
N21X C126 C131 C133 119.4(13) . .
N21Y C126 C131 C133 115.3(12) . .
C133 C131 C132 C131 -0.4(7) . 2_656
C126 C131 C132 C131 178.4(10) . 2_656
C132 C131 C133 C134 0.8(14) . .
C126 C131 C133 C134 -178.0(8) . .
C131 C133 C134 C133 -0.4(7) . 2_656
N22W Pb1 N11W C12W 16.2(9) . .
N22V Pb1 N11W C12W 8.9(8) . .
N11V Pb1 N11W C12W -13(3) . .
N11X Pb1 N11W C12W 88.5(9) . .
N11Y Pb1 N11W C12W 102.4(9) . .
N311 Pb1 N11W C12W 178.9(8) . .
N22Y Pb1 N11W C12W 95.7(11) . .
N22X Pb1 N11W C12W 84.4(12) . .
N322 Pb1 N11W C12W -123.1(9) . .
N22W Pb1 N11W C16W -178.6(10) . .
N22V Pb1 N11W C16W 174.1(10) . .
N11V Pb1 N11W C16W 152(4) . .
N11X Pb1 N11W C16W -106.3(10) . .
N11Y Pb1 N11W C16W -92.4(9) . .
N311 Pb1 N11W C16W -15.9(9) . .
N22Y Pb1 N11W C16W -99.1(11) . .
N22X Pb1 N11W C16W -110.4(11) . .
N322 Pb1 N11W C16W 42.1(8) . .
C16W N11W C12W C23W -179.9(17) . .
Pb1 N11W C12W C23W -14.2(15) . .
C16W N11W C12W C13W 0.0 . .
Pb1 N11W C12W C13W 165.7(10) . .
C23W C12W C13W C14W 179.9(16) . .
N11W C12W C13W C14W 0.0 . .
C12W C13W C14W C15W 0.0 . .
C13W C14W C15W C16W 0.0 . .
C14W C15W C16W N11W 0.0 . .
C12W N11W C16W C15W 0.0 . .
Pb1 N11W C16W C15W -164.5(11) . .
C26W N21W N22W C23W 175.5(16) . .
C25W N21W N22W C23W 0.0 . .
C26W N21W N22W Pb1 -29.1(14) . .
C25W N21W N22W Pb1 155.4(12) . .
N22V Pb1 N22W N21W -33(3) . .
N11W Pb1 N22W N21W -172.0(9) . .
N11V Pb1 N22W N21W -166.2(10) . .
N11X Pb1 N22W N21W 100.1(9) . .
N11Y Pb1 N22W N21W 106.1(8) . .
N311 Pb1 N22W N21W 151.8(7) . .
N22Y Pb1 N22W N21W 48.8(9) . .
N22X Pb1 N22W N21W 43.0(9) . .
N322 Pb1 N22W N21W -129.2(8) . .
N22V Pb1 N22W C23W 120(3) . .
N11W Pb1 N22W C23W -18.8(9) . .
N11V Pb1 N22W C23W -13.0(8) . .
N11X Pb1 N22W C23W -106.7(10) . .
N11Y Pb1 N22W C23W -100.7(9) . .
N311 Pb1 N22W C23W -55.0(13) . .
N22Y Pb1 N22W C23W -158.0(9) . .
N22X Pb1 N22W C23W -163.8(9) . .
N322 Pb1 N22W C23W 24.0(10) . .
C13W C12W C23W C24W -5.8(19) . .
N11W C12W C23W C24W 174.0(11) . .
C13W C12W C23W N22W 176.9(9) . .
N11W C12W C23W N22W -3.2(17) . .
N21W N22W C23W C12W 178.0(11) . .
Pb1 N22W C23W C12W 19.6(14) . .
N21W N22W C23W C24W 0.0 . .
Pb1 N22W C23W C24W -158.4(11) . .
C12W C23W C24W C25W -177.3(15) . .
N22W C23W C24W C25W 0.0 . .
C23W C24W C25W N21W 0.0 . .
C26W N21W C25W C24W -174(2) . .
N22W N21W C25W C24W 0.0 . .
N22W N21W C26W C31W -75(2) . .
C25W N21W C26W C31W 98(2) . .
N21W C26W C31W C32W 177(2) . .
N21W C26W C31W C33W -7(3) . .
C33W C31W C32W C31Y 0(4) . 4_646
C26W C31W C32W C31Y 176(2) . 4_646
C32W C31W C33W C34W -2(4) . .
C26W C31W C33W C34W -178(2) . .
C31W C33W C34W C32Y 3(4) . 4_646
N321 C26Y C31Y C32W 99(3) . 4_656
N321 C26Y C31Y C32Y -80(3) . .
C32W C31Y C32Y C34W -1(4) 4_656 4_656
C26Y C31Y C32Y C34W 179(2) . 4_656
N22W Pb1 N11V C12V 19.4(8) . .
N22V Pb1 N11V C12V 10.8(9) . .
N11W Pb1 N11V C12V 167(4) . .
N11X Pb1 N11V C12V 90.4(9) . .
N11Y Pb1 N11V C12V 104.0(9) . .
N311 Pb1 N11V C12V 179.4(8) . .
N22Y Pb1 N11V C12V 84.4(11) . .
N22X Pb1 N11V C12V 72.0(12) . .
N322 Pb1 N11V C12V -126.2(9) . .
N22W Pb1 N11V C16V -167.3(10) . .
N22V Pb1 N11V C16V -176.0(9) . .
N11W Pb1 N11V C16V -20(3) . .
N11X Pb1 N11V C16V -96.3(8) . .
N11Y Pb1 N11V C16V -82.7(8) . .
N311 Pb1 N11V C16V -7.3(8) . .
N22Y Pb1 N11V C16V -102.4(10) . .
N22X Pb1 N11V C16V -114.7(10) . .
N322 Pb1 N11V C16V 47.0(8) . .
C16V N11V C12V C23V 177.1(14) . .
Pb1 N11V C12V C23V -9.8(13) . .
C16V N11V C12V C13V 0.0 . .
Pb1 N11V C12V C13V 173.1(10) . .
C23V C12V C13V C14V -176.7(16) . .
N11V C12V C13V C14V 0.0 . .
C12V C13V C14V C15V 0.0 . .
C13V C14V C15V C16V 0.0 . .
C14V C15V C16V N11V 0.0 . .
C12V N11V C16V C15V 0.0 . .
Pb1 N11V C16V C15V -173.4(10) . .
C26V N21V N22V C23V 165.5(18) . .
C25V N21V N22V C23V 0.0 . .
C26V N21V N22V Pb1 -29.5(16) . .
C25V N21V N22V Pb1 165.0(12) . .
N22W Pb1 N22V N21V 144(3) . .
N11W Pb1 N22V N21V -178.0(9) . .
N11V Pb1 N22V N21V -173.9(9) . .
N11X Pb1 N22V N21V 99.2(8) . .
N11Y Pb1 N22V N21V 103.4(8) . .
N311 Pb1 N22V N21V 151.1(9) . .
N22Y Pb1 N22V N21V 43.3(9) . .
N22X Pb1 N22V N21V 38.5(8) . .
N322 Pb1 N22V N21V -126.9(7) . .
N22W Pb1 N22V C23V -52(3) . .
N11W Pb1 N22V C23V -14.0(8) . .
N11V Pb1 N22V C23V -9.9(8) . .
N11X Pb1 N22V C23V -96.8(9) . .
N11Y Pb1 N22V C23V -92.6(8) . .
N311 Pb1 N22V C23V -44.9(16) . .
N22Y Pb1 N22V C23V -152.7(8) . .
N22X Pb1 N22V C23V -157.4(8) . .
N322 Pb1 N22V C23V 37.1(10) . .
N11V C12V C23V C24V 177.3(9) . .
C13V C12V C23V C24V -5.8(18) . .
N11V C12V C23V N22V -0.7(15) . .
C13V C12V C23V N22V 176.2(10) . .
N21V N22V C23V C12V 178.3(12) . .
Pb1 N22V C23V C12V 10.3(14) . .
N21V N22V C23V C24V 0.0 . .
Pb1 N22V C23V C24V -168.0(10) . .
C12V C23V C24V C25V -178.2(12) . .
N22V C23V C24V C25V 0.0 . .
C23V C24V C25V N21V 0.0 . .
C26V N21V C25V C24V -166.0(18) . .
N22V N21V C25V C24V 0.0 . .
N22V N21V C26V C31V -69(2) . .
C25V N21V C26V C31V 94(2) . .
N21V C26V C31V C32V 163(2) . .
N21V C26V C31V C33V -21(3) . .
C33V C31V C32V C31X 1(4) . 4_646
C26V C31V C32V C31X 177(3) . 4_646
C32V C31V C33V C34V -1(4) . .
C26V C31V C33V C34V -177(2) . .
C31V C33V C34V C32X -1(4) . 4_646
N321 C26X C31X C32V 119(3) . 4_656
N321 C26X C31X C32X -62(3) . .
C32V C31X C32X C34V -1(4) 4_656 4_656
C26X C31X C32X C34V 179(2) . 4_656
N22W Pb1 N311 C312 102.4(11) . .
N22V Pb1 N311 C312 99.7(13) . .
N11W Pb1 N311 C312 70.5(9) . .
N11V Pb1 N311 C312 68.4(9) . .
N11X Pb1 N311 C312 149.7(9) . .
N11Y Pb1 N311 C312 149.0(9) . .
N22Y Pb1 N311 C312 -149.6(9) . .
N22X Pb1 N311 C312 -147.1(9) . .
N322 Pb1 N311 C312 6.9(8) . .
N22W Pb1 N311 C316 -87.3(12) . .
N22V Pb1 N311 C316 -90.1(14) . .
N11W Pb1 N311 C316 -119.2(9) . .
N11V Pb1 N311 C316 -121.3(9) . .
N11X Pb1 N311 C316 -40.0(9) . .
N11Y Pb1 N311 C316 -40.7(8) . .
N22Y Pb1 N311 C316 20.6(9) . .
N22X Pb1 N311 C316 23.1(9) . .
N322 Pb1 N311 C316 177.2(9) . .
C316 N311 C312 C313 2.2(17) . .
Pb1 N311 C312 C313 172.4(9) . .
C316 N311 C312 C323 -177.4(10) . .
Pb1 N311 C312 C323 -7.2(13) . .
N311 C312 C313 C314 -0.7(19) . .
C323 C312 C313 C314 178.9(12) . .
C312 C313 C314 C315 0(2) . .
C313 C314 C315 C316 -1(2) . .
C312 N311 C316 C315 -2.8(17) . .
Pb1 N311 C316 C315 -173.5(9) . .
C314 C315 C316 N311 2.1(19) . .
C31X C26X N321 N322 157.9(17) . .
C31X C26X N321 C325 -37(3) . .
C31X C26X N321 C26Y 89(6) . .
C31Y C26Y N321 N322 154.6(19) . .
C31Y C26Y N321 C325 -24(4) . .
C31Y C26Y N321 C26X -87(6) . .
C325 N321 N322 C323 0.9(13) . .
C26X N321 N322 C323 167.3(16) . .
C26Y N321 N322 C323 -178.0(16) . .
C325 N321 N322 Pb1 173.3(9) . .
C26X N321 N322 Pb1 -20(2) . .
C26Y N321 N322 Pb1 -6(2) . .
N22W Pb1 N322 C323 -151.9(8) . .
N22V Pb1 N322 C323 -163.8(8) . .
N11W Pb1 N322 C323 -110.8(9) . .
N11V Pb1 N322 C323 -120.5(9) . .
N11X Pb1 N322 C323 -64.4(10) . .
N11Y Pb1 N322 C323 -52.7(9) . .
N311 Pb1 N322 C323 -6.2(7) . .
N22Y Pb1 N322 C323 31.0(11) . .
N22X Pb1 N322 C323 40.9(11) . .
N22W Pb1 N322 N321 36.5(11) . .
N22V Pb1 N322 N321 24.7(11) . .
N11W Pb1 N322 N321 77.6(10) . .
N11V Pb1 N322 N321 68.0(10) . .
N11X Pb1 N322 N321 124.0(10) . .
N11Y Pb1 N322 N321 135.8(10) . .
N311 Pb1 N322 N321 -177.7(11) . .
N22Y Pb1 N322 N321 -140.6(10) . .
N22X Pb1 N322 N321 -130.6(11) . .
N321 N322 C323 C324 0.1(13) . .
Pb1 N322 C323 C324 -173.6(8) . .
N321 N322 C323 C312 179.3(9) . .
Pb1 N322 C323 C312 5.5(13) . .
N311 C312 C323 N322 0.9(15) . .
C313 C312 C323 N322 -178.8(11) . .
N311 C312 C323 C324 179.9(12) . .
C313 C312 C323 C324 0.2(19) . .
N322 C323 C324 C325 -1.1(15) . .
C312 C323 C324 C325 179.8(12) . .
N322 N321 C325 C324 -1.7(15) . .
C26X N321 C325 C324 -167.8(16) . .
C26Y N321 C325 C324 177(2) . .
C323 C324 C325 N321 1.6(15) . .
